data_4310564
loop_
_publ_author_name
'Peter B. Hitchcock'
'Alexander G. Hulkes'
'Michael F. Lappert'

_publ_section_title
;
 Oxidation in Nonclassical Organolanthanide Chemistry: Synthesis,
 Characterization, and X-ray Crystal Structures of Cerium(III) and -(IV)
 Amides
;
_journal_name_full 'Inorganic Chemistry'
_journal_page_first 1031
_journal_page_last 1038
_journal_paper_doi 10.1021/ic035100v
_journal_volume 43
_journal_year 2004
_chemical_compound_source 'synthesis as described'
_chemical_formula_moiety 'C16 H32 Br3 Ce O4'
_chemical_formula_structural 'C16 H32 Br3 Ce O4'
_chemical_formula_sum 'C16 H32 Br3 Ce O4'
_chemical_formula_weight 668.27
_chemical_name_common '[CeBr3(thf)4]'
_chemical_name_systematic
;
 ?
;
_space_group_IT_number 2
_symmetry_cell_setting triclinic
_symmetry_Int_Tables_number 2
_symmetry_space_group_name_Hall '-P 1'
_symmetry_space_group_name_H-M 'P -1'
_atom_sites_solution_hydrogens geom
_atom_sites_solution_primary direct
_atom_sites_solution_secondary difmap
_audit_conform_dict_location ftp://ftp.iucr.org/cifdics/cif_core.dic
_audit_conform_dict_name cif_core.dic
_audit_conform_dict_version 2.1
_audit_creation_date 2000-11-22T17:01:14-00:00
_audit_creation_method 'WinGX routine CIF_UPDATE'
_cell_angle_alpha 79.009(5)
_cell_angle_beta 87.290(3)
_cell_angle_gamma 74.835(5)
_cell_formula_units_Z 2
_cell_length_a 8.2536(7)
_cell_length_b 9.4157(5)
_cell_length_c 15.5935(14)
_cell_measurement_reflns_used 7976
_cell_measurement_temperature 173(2)
_cell_measurement_theta_max 27.878
_cell_measurement_theta_min 3.705
_cell_measurement_wavelength 0.71073
_cell_volume 1148.17(16)
_computing_cell_refinement 'HKL Scalepack (Otwinowski & Minor 1997)'
_computing_data_reduction 'HKL Denzo and Scalepack (Otwinowski & Minor 1997)'
_computing_molecular_graphics 'Ortep-3 for Windows (Farrugia, 1997)'
_computing_publication_material 'WinGX publication routines (Farrugia, 1999)'
_computing_structure_refinement 'SHELXL-97 (Sheldrick, 1997)'
_computing_structure_solution 'SHELXS-97 (Sheldrick, 1997)'
_diffrn_ambient_temperature 173(2)
_diffrn_measured_fraction_theta_full 0.986
_diffrn_measured_fraction_theta_max 0.986
_diffrn_measurement_device KappaCCD
_diffrn_measurement_method CCD
_diffrn_radiation_monochromator graphite
_diffrn_radiation_probe x-ray
_diffrn_radiation_type MoK\a
_diffrn_radiation_wavelength 0.71073
_diffrn_reflns_av_R_equivalents 0.066
_diffrn_reflns_av_unetI/netI 0.0861
_diffrn_reflns_limit_h_max 9
_diffrn_reflns_limit_h_min -10
_diffrn_reflns_limit_k_max 12
_diffrn_reflns_limit_k_min -11
_diffrn_reflns_limit_l_max 19
_diffrn_reflns_limit_l_min -20
_diffrn_reflns_number 9106
_diffrn_reflns_theta_full 27.91
_diffrn_reflns_theta_max 27.91
_diffrn_reflns_theta_min 3.81
_exptl_absorpt_coefficient_mu 7.217
_exptl_absorpt_correction_T_max 0.531
_exptl_absorpt_correction_T_min 0.393
_exptl_absorpt_correction_type multi-scan
_exptl_absorpt_process_details
;
        [c.f. r.h. blessing, acta cryst. (1995), a51, 33-38]
;
_exptl_crystal_colour colourless
_exptl_crystal_density_diffrn 1.933
_exptl_crystal_density_method 'not measured'
_exptl_crystal_description prism
_exptl_crystal_F_000 646
_exptl_crystal_size_max 0.2
_exptl_crystal_size_mid 0.2
_exptl_crystal_size_min 0.05
_refine_diff_density_max 1.749
_refine_diff_density_min -2.446
_refine_diff_density_rms 0.215
_refine_ls_extinction_method none
_refine_ls_goodness_of_fit_ref 1.042
_refine_ls_hydrogen_treatment riding
_refine_ls_matrix_type full
_refine_ls_number_parameters 217
_refine_ls_number_reflns 5428
_refine_ls_number_restraints 0
_refine_ls_restrained_S_all 1.042
_refine_ls_R_factor_all 0.0841
_refine_ls_R_factor_gt 0.0601
_refine_ls_shift/su_max 0
_refine_ls_shift/su_mean 0
_refine_ls_structure_factor_coef Fsqd
_refine_ls_weighting_details 'calc w=1/[\s^2^(Fo^2^)+(0.0654P)^2^+4.2907P] where P=(Fo^2^+2Fc^2^)/3'
_refine_ls_weighting_scheme calc
_refine_ls_wR_factor_gt 0.1383
_refine_ls_wR_factor_ref 0.1534
_reflns_number_gt 4224
_reflns_number_total 5428
_reflns_threshold_expression >2sigma(I)
_cod_data_source_file ic035100vsi20030917_111540_4.cif
_cod_data_source_block nov2400
_cod_original_cell_volume 1148.17(15)
_cod_database_code 4310564

loop_
_symmetry_equiv_pos_as_xyz
'x, y, z'
'-x, -y, -z'

loop_
_atom_site_label
_atom_site_type_symbol
_atom_site_fract_x
_atom_site_fract_y
_atom_site_fract_z
_atom_site_U_iso_or_equiv
_atom_site_adp_type
_atom_site_occupancy
_atom_site_symmetry_multiplicity
_atom_site_calc_flag
_atom_site_refinement_flags
_atom_site_disorder_assembly
_atom_site_disorder_group
Ce Ce 0.53233(5) 0.83901(4) 0.26687(3) 0.02499(14) Uani 1 1 d . . .
Br1 Br 0.28153(13) 0.89579(11) 0.13214(6) 0.0497(3) Uani 1 1 d . . .
Br2 Br 0.75918(11) 0.86029(10) 0.39528(6) 0.0425(2) Uani 1 1 d . . .
Br3 Br 0.59989(13) 0.51926(9) 0.26788(7) 0.0530(3) Uani 1 1 d . . .
O1 O 0.3597(7) 0.7520(6) 0.3920(4) 0.0383(13) Uani 1 1 d . . .
O2 O 0.3283(6) 1.0605(6) 0.3150(4) 0.0364(13) Uani 1 1 d . . .
O3 O 0.5948(7) 1.0803(6) 0.1809(4) 0.0385(13) Uani 1 1 d . . .
O4 O 0.7872(7) 0.7806(6) 0.1722(4) 0.0364(12) Uani 1 1 d . . .
C1 C 0.2396(14) 0.6625(11) 0.3911(7) 0.056(3) Uani 1 1 d . . .
H1A H 0.2918 0.5709 0.3673 0.067 Uiso 1 1 calc R . .
H1B H 0.1402 0.7209 0.3551 0.067 Uiso 1 1 calc R . .
C2 C 0.1912(13) 0.6236(11) 0.4834(8) 0.059(3) Uani 1 1 d . . .
H2A H 0.2661 0.5276 0.5122 0.071 Uiso 1 1 calc R . .
H2B H 0.0739 0.6152 0.4878 0.071 Uiso 1 1 calc R . .
C3 C 0.2097(13) 0.7508(12) 0.5243(7) 0.057(3) Uani 1 1 d . . .
H3A H 0.1118 0.8387 0.5113 0.068 Uiso 1 1 calc R . .
H3B H 0.225 0.7204 0.5884 0.068 Uiso 1 1 calc R . .
C4 C 0.3643(11) 0.7815(10) 0.4805(5) 0.0396(19) Uani 1 1 d . . .
H4A H 0.3654 0.887 0.4787 0.048 Uiso 1 1 calc R . .
H4B H 0.4657 0.7153 0.512 0.048 Uiso 1 1 calc R . .
C5 C 0.1478(10) 1.0855(9) 0.3181(7) 0.047(2) Uani 1 1 d . . .
H5A H 0.1084 1.0622 0.3789 0.057 Uiso 1 1 calc R . .
H5B H 0.1098 1.0241 0.2822 0.057 Uiso 1 1 calc R . .
C6 C 0.0864(12) 1.2493(10) 0.2809(7) 0.052(2) Uani 1 1 d . . .
H6A H -0.0307 1.2902 0.2987 0.062 Uiso 1 1 calc R . .
H6B H 0.0933 1.2686 0.2163 0.062 Uiso 1 1 calc R . .
C7 C 0.2085(13) 1.3155(10) 0.3213(9) 0.062(3) Uani 1 1 d . . .
H7A H 0.2367 1.3981 0.2789 0.074 Uiso 1 1 calc R . .
H7B H 0.1593 1.3544 0.374 0.074 Uiso 1 1 calc R . .
C8 C 0.3642(12) 1.1860(9) 0.3450(7) 0.047(2) Uani 1 1 d . . .
H8A H 0.4647 1.2108 0.3154 0.056 Uiso 1 1 calc R . .
H8B H 0.3837 1.1626 0.4089 0.056 Uiso 1 1 calc R . .
C9 C 0.4899(15) 1.1890(12) 0.1148(9) 0.073(4) Uani 1 1 d . . .
H9A H 0.382 1.2365 0.1405 0.088 Uiso 1 1 calc R . .
H9B H 0.4661 1.1401 0.0677 0.088 Uiso 1 1 calc R . .
C10 C 0.5814(17) 1.3015(12) 0.0799(7) 0.069(4) Uani 1 1 d . . .
H10A H 0.5391 1.3923 0.1059 0.083 Uiso 1 1 calc R . .
H10B H 0.5682 1.3302 0.0156 0.083 Uiso 1 1 calc R . .
C11 C 0.7612(17) 1.2298(13) 0.1039(7) 0.069(3) Uani 1 1 d . . .
H11A H 0.8196 1.3052 0.1128 0.083 Uiso 1 1 calc R . .
H11B H 0.8203 1.1762 0.058 0.083 Uiso 1 1 calc R . .
C12 C 0.7526(12) 1.1224(10) 0.1875(7) 0.046(2) Uani 1 1 d . . .
H12A H 0.8497 1.0334 0.1929 0.055 Uiso 1 1 calc R . .
H12B H 0.7509 1.171 0.2386 0.055 Uiso 1 1 calc R . .
C13 C 0.7690(18) 0.8066(13) 0.0792(7) 0.074(4) Uani 1 1 d . . .
H13A H 0.6505 0.8184 0.0639 0.089 Uiso 1 1 calc R . .
H13B H 0.8005 0.8998 0.0527 0.089 Uiso 1 1 calc R . .
C14 C 0.872(2) 0.6855(18) 0.0468(9) 0.103(6) Uani 1 1 d . . .
H14A H 0.9223 0.7205 -0.0097 0.123 Uiso 1 1 calc R . .
H14B H 0.8073 0.6147 0.0379 0.123 Uiso 1 1 calc R . .
C15 C 1.0062(14) 0.6119(11) 0.1143(7) 0.059(3) Uani 1 1 d . . .
H15A H 1.114 0.6344 0.0944 0.071 Uiso 1 1 calc R . .
H15B H 1.0226 0.502 0.1261 0.071 Uiso 1 1 calc R . .
C16 C 0.9461(11) 0.6750(10) 0.1949(6) 0.042(2) Uani 1 1 d . . .
H16A H 0.933 0.5945 0.2436 0.051 Uiso 1 1 calc R . .
H16B H 1.027 0.7253 0.2127 0.051 Uiso 1 1 calc R . .

loop_
_atom_site_aniso_label
_atom_site_aniso_U_11
_atom_site_aniso_U_22
_atom_site_aniso_U_33
_atom_site_aniso_U_23
_atom_site_aniso_U_13
_atom_site_aniso_U_12
Ce 0.0282(2) 0.0186(2) 0.0291(2) -0.00582(14) -0.00362(16) -0.00616(14)
Br1 0.0542(6) 0.0574(6) 0.0440(5) -0.0018(4) -0.0195(4) -0.0276(4)
Br2 0.0338(5) 0.0535(5) 0.0423(5) -0.0148(4) -0.0101(4) -0.0092(4)
Br3 0.0596(6) 0.0224(4) 0.0788(7) -0.0162(4) 0.0179(5) -0.0120(4)
O1 0.046(3) 0.032(3) 0.044(3) -0.013(2) 0.006(3) -0.020(2)
O2 0.022(3) 0.032(3) 0.060(4) -0.023(3) 0.000(2) -0.006(2)
O3 0.037(3) 0.027(3) 0.054(4) -0.003(2) -0.007(3) -0.015(2)
O4 0.038(3) 0.032(3) 0.035(3) -0.007(2) 0.002(2) -0.001(2)
C1 0.054(6) 0.055(6) 0.076(7) -0.029(5) 0.015(5) -0.036(5)
C2 0.044(6) 0.048(6) 0.079(8) 0.006(5) 0.005(5) -0.013(4)
C3 0.054(6) 0.062(6) 0.045(6) 0.001(5) 0.011(5) -0.009(5)
C4 0.042(5) 0.043(5) 0.033(4) -0.008(3) 0.002(4) -0.010(4)
C5 0.023(4) 0.030(4) 0.088(7) -0.016(4) -0.002(4) 0.001(3)
C6 0.037(5) 0.037(5) 0.074(7) -0.002(4) -0.001(5) -0.003(4)
C7 0.050(6) 0.030(4) 0.103(9) -0.019(5) 0.001(6) -0.004(4)
C8 0.045(5) 0.036(4) 0.064(6) -0.022(4) -0.012(5) -0.006(4)
C9 0.068(8) 0.050(6) 0.086(9) 0.029(6) -0.020(7) -0.014(5)
C10 0.109(10) 0.050(6) 0.050(6) 0.019(5) -0.024(6) -0.037(6)
C11 0.098(10) 0.072(7) 0.057(7) -0.008(5) 0.010(6) -0.062(7)
C12 0.039(5) 0.042(5) 0.061(6) -0.008(4) -0.004(4) -0.019(4)
C13 0.094(9) 0.070(7) 0.036(6) -0.006(5) -0.005(6) 0.018(6)
C14 0.105(12) 0.124(12) 0.054(8) -0.033(8) -0.008(8) 0.028(9)
C15 0.062(7) 0.053(6) 0.055(6) -0.021(5) 0.007(5) 0.006(5)
C16 0.030(4) 0.043(5) 0.047(5) -0.003(4) -0.001(4) -0.003(3)

loop_
_atom_type_symbol
_atom_type_description
_atom_type_scat_dispersion_real
_atom_type_scat_dispersion_imag
_atom_type_scat_source
C C 0.0033 0.0016 'International Tables Vol C Tables 4.2.6.8 and 6.1.1.4'
H H 0 0 'International Tables Vol C Tables 4.2.6.8 and 6.1.1.4'
Br Br -0.2901 2.4595 'International Tables Vol C Tables 4.2.6.8 and 6.1.1.4'
Ce Ce -0.2486 2.6331 'International Tables Vol C Tables 4.2.6.8 and 6.1.1.4'
O O 0.0106 0.006 'International Tables Vol C Tables 4.2.6.8 and 6.1.1.4'

loop_
_geom_angle_atom_site_label_1
_geom_angle_atom_site_label_2
_geom_angle_atom_site_label_3
_geom_angle
_geom_angle_site_symmetry_1
_geom_angle_site_symmetry_3
_geom_angle_publ_flag
O1 Ce O4 148.45(18) . . ?
O1 Ce O2 69.71(18) . . ?
O4 Ce O2 140.20(18) . . ?
O1 Ce O3 140.77(18) . . ?
O4 Ce O3 68.93(18) . . ?
O2 Ce O3 71.52(19) . . ?
O1 Ce Br2 86.82(13) . . ?
O4 Ce Br2 85.90(13) . . ?
O2 Ce Br2 86.60(12) . . ?
O3 Ce Br2 85.17(12) . . ?
O1 Ce Br1 96.87(14) . . ?
O4 Ce Br1 97.50(13) . . ?
O2 Ce Br1 82.17(13) . . ?
O3 Ce Br1 83.53(12) . . ?
Br2 Ce Br1 166.11(3) . . ?
O1 Ce Br3 77.02(12) . . ?
O4 Ce Br3 75.15(12) . . ?
O2 Ce Br3 144.35(13) . . ?
O3 Ce Br3 142.08(14) . . ?
Br2 Ce Br3 104.30(3) . . ?
Br1 Ce Br3 89.58(3) . . ?
C1 O1 C4 107.9(7) . . ?
C1 O1 Ce 127.1(5) . . ?
C4 O1 Ce 125.0(5) . . ?
C5 O2 C8 106.1(6) . . ?
C5 O2 Ce 125.4(4) . . ?
C8 O2 Ce 128.5(5) . . ?
C9 O3 C12 109.1(7) . . ?
C9 O3 Ce 126.5(6) . . ?
C12 O3 Ce 124.2(5) . . ?
C13 O4 C16 107.9(7) . . ?
C13 O4 Ce 119.9(6) . . ?
C16 O4 Ce 128.3(5) . . ?
O1 C1 C2 105.3(8) . . ?
C1 C2 C3 104.6(8) . . ?
C4 C3 C2 101.0(8) . . ?
O1 C4 C3 105.9(7) . . ?
O2 C5 C6 102.9(7) . . ?
C5 C6 C7 102.1(8) . . ?
C8 C7 C6 105.1(7) . . ?
O2 C8 C7 105.1(7) . . ?
O3 C9 C10 107.2(9) . . ?
C9 C10 C11 105.9(8) . . ?
C10 C11 C12 103.8(9) . . ?
O3 C12 C11 104.5(8) . . ?
C14 C13 O4 109.3(9) . . ?
C13 C14 C15 105.8(11) . . ?
C14 C15 C16 106.0(8) . . ?
O4 C16 C15 106.0(7) . . ?

loop_
_geom_bond_atom_site_label_1
_geom_bond_atom_site_label_2
_geom_bond_distance
_geom_bond_site_symmetry_2
_geom_bond_publ_flag
Ce O1 2.499(6) . ?
Ce O4 2.514(6) . ?
Ce O2 2.527(5) . ?
Ce O3 2.572(5) . ?
Ce Br2 2.8738(9) . ?
Ce Br1 2.8963(9) . ?
Ce Br3 2.9119(8) . ?
O1 C1 1.462(10) . ?
O1 C4 1.463(10) . ?
O2 C5 1.446(10) . ?
O2 C8 1.453(9) . ?
O3 C9 1.441(11) . ?
O3 C12 1.470(10) . ?
O4 C13 1.433(11) . ?
O4 C16 1.436(9) . ?
C1 C2 1.478(15) . ?
C2 C3 1.503(15) . ?
C3 C4 1.489(13) . ?
C5 C6 1.500(12) . ?
C6 C7 1.530(14) . ?
C7 C8 1.526(12) . ?
C9 C10 1.466(15) . ?
C10 C11 1.493(17) . ?
C11 C12 1.501(14) . ?
C13 C14 1.397(16) . ?
C14 C15 1.498(17) . ?
C15 C16 1.499(13) . ?
